data_4344861
loop_
_publ_author_name
'Huang, Kexuan'
'Martin, Caleb D.'

_publ_section_title
;
 Peculiar Reactivity of Isothiocyanates with Pentaphenylborole.
;
_journal_issue 1
_journal_name_full 'Inorganic chemistry'
_journal_page_first 330
_journal_paper_doi 10.1021/acs.inorgchem.5b02469
_journal_volume 55
_journal_year 2015
_chemical_formula_sum 'C42 H32 B N S'
_chemical_formula_weight 593.55
_chemical_name_systematic
;
 ?
;
_space_group_crystal_system triclinic
_space_group_IT_number 2
_space_group_name_Hall '-P 1'
_space_group_name_H-M_alt 'P -1'
_symmetry_space_group_name_Hall '-P 1'
_symmetry_space_group_name_H-M 'P -1'
_atom_sites_solution_hydrogens geom
_audit_creation_method SHELXL-2013
_cell_angle_alpha 108.9970(10)
_cell_angle_beta 99.954(2)
_cell_angle_gamma 93.233(2)
_cell_formula_units_Z 2
_cell_length_a 11.7579(7)
_cell_length_b 12.1395(6)
_cell_length_c 12.2158(6)
_cell_measurement_temperature 150(2)
_cell_volume 1611.91(15)
_computing_cell_refinement 'Bruker SAINT'
_computing_data_collection 'Bruker APEX2'
_computing_data_reduction 'Bruker SAINT'
_computing_molecular_graphics 'Bruker SHELXTL'
_computing_publication_material 'Bruker SHELXTL'
_computing_structure_refinement 'SHELXL-2013 (Sheldrick, 2013)'
_computing_structure_solution 'SHELXS-97 (Sheldrick 2008)'
_diffrn_ambient_temperature 150(2)
_diffrn_measured_fraction_theta_full 0.999
_diffrn_measured_fraction_theta_max 0.997
_diffrn_measurement_device_type 'Bruker APEX-II CCD'
_diffrn_measurement_method '\f and \w scans'
_diffrn_radiation_type MoK\a
_diffrn_radiation_wavelength 0.71073
_diffrn_reflns_av_R_equivalents 0.0374
_diffrn_reflns_av_unetI/netI 0.0284
_diffrn_reflns_laue_measured_fraction_full 0.999
_diffrn_reflns_laue_measured_fraction_max 0.997
_diffrn_reflns_limit_h_max 15
_diffrn_reflns_limit_h_min -15
_diffrn_reflns_limit_k_max 15
_diffrn_reflns_limit_k_min -15
_diffrn_reflns_limit_l_max 15
_diffrn_reflns_limit_l_min -15
_diffrn_reflns_number 42455
_diffrn_reflns_point_group_measured_fraction_full 0.999
_diffrn_reflns_point_group_measured_fraction_max 0.997
_diffrn_reflns_theta_full 25.242
_diffrn_reflns_theta_max 27.194
_diffrn_reflns_theta_min 2.256
_exptl_absorpt_coefficient_mu 0.132
_exptl_absorpt_correction_T_max 0.974
_exptl_absorpt_correction_T_min 0.967
_exptl_absorpt_correction_type multi-scan
_exptl_absorpt_process_details SADABs
_exptl_crystal_colour yellow
_exptl_crystal_density_diffrn 1.223
_exptl_crystal_description block
_exptl_crystal_F_000 624
_exptl_crystal_size_max 0.249
_exptl_crystal_size_mid 0.218
_exptl_crystal_size_min 0.199
_refine_diff_density_max 0.285
_refine_diff_density_min -0.217
_refine_diff_density_rms 0.044
_refine_ls_extinction_method none
_refine_ls_goodness_of_fit_ref 1.028
_refine_ls_hydrogen_treatment constr
_refine_ls_matrix_type full
_refine_ls_number_parameters 407
_refine_ls_number_reflns 7159
_refine_ls_number_restraints 0
_refine_ls_restrained_S_all 1.028
_refine_ls_R_factor_all 0.0563
_refine_ls_R_factor_gt 0.0410
_refine_ls_shift/su_max 0.018
_refine_ls_shift/su_mean 0.000
_refine_ls_structure_factor_coef Fsqd
_refine_ls_weighting_details 'w=1/[\s^2^(Fo^2^)+(0.0438P)^2^+0.7682P] where P=(Fo^2^+2Fc^2^)/3'
_refine_ls_weighting_scheme calc
_refine_ls_wR_factor_gt 0.0951
_refine_ls_wR_factor_ref 0.1025
_reflns_Friedel_coverage 0.000
_reflns_number_gt 5841
_reflns_number_total 7159
_reflns_threshold_expression 'I > 2\s(I)'
_cod_data_source_file ic5b02469_si_002.cif
_cod_data_source_block 8PhCH3
_cod_database_code 4344861
_shelx_space_group_comment
;
The symmetry employed for this shelxl refinement is uniquely defined
by the following loop, which should always be used as a source of
symmetry information in preference to the above space-group names.
They are only intended as comments.
;
_shelx_estimated_absorpt_t_min 0.968
_shelx_estimated_absorpt_t_max 0.974
_shelxl_version_number 2013-4

loop_
_space_group_symop_operation_xyz
'x, y, z'
'-x, -y, -z'

loop_
_atom_site_label
_atom_site_type_symbol
_atom_site_fract_x
_atom_site_fract_y
_atom_site_fract_z
_atom_site_U_iso_or_equiv
_atom_site_adp_type
_atom_site_occupancy
_atom_site_site_symmetry_order
_atom_site_calc_flag
_atom_site_refinement_flags_posn
_atom_site_refinement_flags_adp
B1 B 0.28008(13) 0.76127(13) 0.78557(13) 0.0190(3) Uani 1 1 d . .
C34 C 0.17082(14) 0.84003(14) 0.22669(13) 0.0295(3) Uani 1 1 d . .
H1 H 0.1647 0.8327 0.1460 0.035 Uiso 1 1 calc R U
C35 C 0.26939(13) 0.89943(13) 0.30902(13) 0.0261(3) Uani 1 1 d . .
H6 H 0.3312 0.9330 0.2847 0.031 Uiso 1 1 calc R U
C36 C 0.27876(12) 0.91046(12) 0.42700(12) 0.0218(3) Uani 1 1 d . .
H7 H 0.3466 0.9523 0.4830 0.026 Uiso 1 1 calc R U
C31 C 0.18925(12) 0.86049(12) 0.46418(12) 0.0202(3) Uani 1 1 d . .
C3 C 0.20007(12) 0.86886(11) 0.58793(12) 0.0181(3) Uani 1 1 d . .
C4 C 0.30446(11) 0.91408(12) 0.69259(11) 0.0172(3) Uani 1 1 d . .
C5 C 0.39964(11) 0.83343(11) 0.67945(12) 0.0180(3) Uani 1 1 d . .
C61 C 0.46233(12) 0.66549(12) 0.73167(12) 0.0196(3) Uani 1 1 d . .
C62 C 0.55950(13) 0.69113(13) 0.82127(14) 0.0260(3) Uani 1 1 d . .
H33 H 0.5745 0.7654 0.8826 0.031 Uiso 1 1 calc R U
C63 C 0.63495(14) 0.60725(14) 0.82075(15) 0.0320(4) Uani 1 1 d . .
H34 H 0.7018 0.6248 0.8824 0.038 Uiso 1 1 calc R U
C64 C 0.61481(14) 0.49845(14) 0.73228(15) 0.0316(4) Uani 1 1 d . .
C67 C 0.69781(19) 0.40776(18) 0.7329(2) 0.0528(5) Uani 1 1 d . .
H2 H 0.6848 0.3713 0.7911 0.079 Uiso 1 1 calc R U
H35 H 0.7781 0.4458 0.7537 0.079 Uiso 1 1 calc R U
H3 H 0.6843 0.3475 0.6542 0.079 Uiso 1 1 calc R U
C33 C 0.08072(14) 0.79102(14) 0.26254(13) 0.0302(3) Uani 1 1 d . .
H4 H 0.0125 0.7506 0.2062 0.036 Uiso 1 1 calc R U
C32 C 0.08971(13) 0.80077(13) 0.37988(13) 0.0257(3) Uani 1 1 d . .
H5 H 0.0277 0.7666 0.4034 0.031 Uiso 1 1 calc R U
C2 C 0.12983(12) 0.83532(12) 0.65048(12) 0.0186(3) Uani 1 1 d . .
C1 C 0.22152(11) 0.87017(12) 0.76624(12) 0.0177(3) Uani 1 1 d . .
C11 C 0.19727(12) 0.96071(12) 0.87536(12) 0.0186(3) Uani 1 1 d . .
C16 C 0.26431(13) 0.97576(13) 0.98631(13) 0.0243(3) Uani 1 1 d . .
H12 H 0.3253 0.9286 0.9922 0.029 Uiso 1 1 calc R U
C15 C 0.24403(14) 1.05788(13) 1.08820(13) 0.0279(3) Uani 1 1 d . .
H11 H 0.2911 1.0668 1.1628 0.033 Uiso 1 1 calc R U
C14 C 0.15529(14) 1.12685(14) 1.08121(13) 0.0297(3) Uani 1 1 d . .
H10 H 0.1402 1.1827 1.1507 0.036 Uiso 1 1 calc R U
C13 C 0.08899(15) 1.11355(15) 0.97208(14) 0.0354(4) Uani 1 1 d . .
H9 H 0.0282 1.1610 0.9666 0.043 Uiso 1 1 calc R U
C12 C 0.10967(13) 1.03196(14) 0.87014(13) 0.0287(3) Uani 1 1 d . .
H8 H 0.0633 1.0247 0.7957 0.034 Uiso 1 1 calc R U
C71 C 0.23180(13) 0.67679(12) 0.84348(12) 0.0224(3) Uani 1 1 d . .
C76 C 0.12142(14) 0.69076(13) 0.87142(14) 0.0286(3) Uani 1 1 d . .
H17 H 0.0832 0.7544 0.8606 0.034 Uiso 1 1 calc R U
C75 C 0.06703(18) 0.61447(16) 0.91410(18) 0.0461(5) Uani 1 1 d . .
H16 H -0.0089 0.6240 0.9297 0.055 Uiso 1 1 calc R U
C74 C 0.1237(2) 0.52401(17) 0.9341(2) 0.0580(6) Uani 1 1 d . .
H15 H 0.0864 0.4710 0.9630 0.070 Uiso 1 1 calc R U
C73 C 0.23412(19) 0.51041(17) 0.91216(19) 0.0509(5) Uani 1 1 d . .
H14 H 0.2738 0.4499 0.9288 0.061 Uiso 1 1 calc R U
C72 C 0.28697(16) 0.58439(15) 0.86620(15) 0.0348(4) Uani 1 1 d . .
H13 H 0.3622 0.5728 0.8495 0.042 Uiso 1 1 calc R U
C21 C 0.00748(12) 0.78089(12) 0.62188(12) 0.0200(3) Uani 1 1 d . .
C22 C -0.08426(12) 0.84581(13) 0.60574(13) 0.0242(3) Uani 1 1 d . .
H18 H -0.0681 0.9247 0.6095 0.029 Uiso 1 1 calc R U
C23 C -0.19855(13) 0.79675(14) 0.58428(14) 0.0286(3) Uani 1 1 d . .
H19 H -0.2601 0.8419 0.5731 0.034 Uiso 1 1 calc R U
C24 C -0.22353(14) 0.68252(15) 0.57909(15) 0.0327(4) Uani 1 1 d . .
H20 H -0.3019 0.6499 0.5674 0.039 Uiso 1 1 calc R U
C25 C -0.13376(15) 0.61569(15) 0.59106(16) 0.0376(4) Uani 1 1 d . .
H21 H -0.1507 0.5362 0.5849 0.045 Uiso 1 1 calc R U
C26 C -0.01901(13) 0.66436(13) 0.61202(14) 0.0294(3) Uani 1 1 d . .
H22 H 0.0421 0.6177 0.6197 0.035 Uiso 1 1 calc R U
C41 C 0.35000(12) 1.04291(12) 0.73751(12) 0.0191(3) Uani 1 1 d . .
C43 C 0.33781(17) 1.24024(14) 0.73720(16) 0.0406(4) Uani 1 1 d . .
H26 H 0.2991 1.2936 0.7063 0.049 Uiso 1 1 calc R U
C42 C 0.29392(14) 1.12238(13) 0.69446(14) 0.0295(3) Uani 1 1 d . .
H25 H 0.2249 1.0959 0.6352 0.035 Uiso 1 1 calc R U
C66 C 0.44051(14) 0.55817(13) 0.64294(14) 0.0300(3) Uani 1 1 d . .
H31 H 0.3738 0.5411 0.5812 0.036 Uiso 1 1 calc R U
C65 C 0.51631(16) 0.47489(14) 0.64393(15) 0.0349(4) Uani 1 1 d . .
H32 H 0.5004 0.4004 0.5829 0.042 Uiso 1 1 calc R U
N1 N 0.38208(10) 0.75198(10) 0.73458(10) 0.0186(2) Uani 1 1 d . .
C46 C 0.44966(13) 1.08506(13) 0.82663(13) 0.0248(3) Uani 1 1 d . .
H200 H 0.4883 1.0322 0.8583 0.030 Uiso 1 1 calc R U
C45 C 0.49276(14) 1.20265(14) 0.86931(15) 0.0321(4) Uani 1 1 d . .
H201 H 0.5608 1.2301 0.9299 0.039 Uiso 1 1 calc R U
C44 C 0.43712(16) 1.28050(14) 0.82407(16) 0.0380(4) Uani 1 1 d . .
H202 H 0.4672 1.3612 0.8527 0.046 Uiso 1 1 calc R U
S1 S 0.50395(3) 0.83811(3) 0.60792(3) 0.02356(10) Uani 1 1 d . .

loop_
_atom_site_aniso_label
_atom_site_aniso_U_11
_atom_site_aniso_U_22
_atom_site_aniso_U_33
_atom_site_aniso_U_23
_atom_site_aniso_U_13
_atom_site_aniso_U_12
B1 0.0175(8) 0.0191(7) 0.0175(7) 0.0042(6) 0.0004(6) 0.0010(6)
C34 0.0375(9) 0.0332(8) 0.0204(7) 0.0125(6) 0.0051(6) 0.0085(7)
C35 0.0284(8) 0.0283(8) 0.0278(8) 0.0152(6) 0.0097(6) 0.0066(6)
C36 0.0212(7) 0.0213(7) 0.0230(7) 0.0086(6) 0.0031(6) 0.0037(6)
C31 0.0208(7) 0.0196(7) 0.0212(7) 0.0073(5) 0.0047(5) 0.0062(5)
C3 0.0164(7) 0.0167(6) 0.0206(7) 0.0057(5) 0.0031(5) 0.0041(5)
C4 0.0151(6) 0.0192(7) 0.0182(6) 0.0073(5) 0.0038(5) 0.0022(5)
C5 0.0150(6) 0.0175(6) 0.0195(7) 0.0050(5) 0.0011(5) 0.0005(5)
C61 0.0191(7) 0.0190(7) 0.0253(7) 0.0108(6) 0.0087(5) 0.0058(5)
C62 0.0246(8) 0.0215(7) 0.0305(8) 0.0084(6) 0.0023(6) 0.0039(6)
C63 0.0235(8) 0.0333(9) 0.0423(9) 0.0192(7) 0.0014(7) 0.0074(7)
C64 0.0329(9) 0.0296(8) 0.0438(9) 0.0212(7) 0.0168(7) 0.0157(7)
C67 0.0543(13) 0.0430(11) 0.0758(15) 0.0304(10) 0.0235(11) 0.0319(10)
C33 0.0292(8) 0.0340(9) 0.0232(8) 0.0086(7) -0.0024(6) -0.0005(7)
C32 0.0222(7) 0.0288(8) 0.0256(7) 0.0097(6) 0.0033(6) 0.0003(6)
C2 0.0175(7) 0.0176(6) 0.0199(7) 0.0051(5) 0.0036(5) 0.0050(5)
C1 0.0144(6) 0.0204(7) 0.0196(7) 0.0082(5) 0.0045(5) 0.0024(5)
C11 0.0171(7) 0.0193(7) 0.0204(7) 0.0078(5) 0.0046(5) 0.0007(5)
C16 0.0248(8) 0.0237(7) 0.0244(7) 0.0100(6) 0.0009(6) 0.0049(6)
C15 0.0351(9) 0.0271(8) 0.0189(7) 0.0079(6) -0.0004(6) -0.0004(6)
C14 0.0336(9) 0.0292(8) 0.0219(7) 0.0014(6) 0.0086(6) 0.0042(7)
C13 0.0314(9) 0.0403(9) 0.0300(8) 0.0041(7) 0.0052(7) 0.0186(7)
C12 0.0268(8) 0.0349(9) 0.0207(7) 0.0052(6) 0.0006(6) 0.0122(7)
C71 0.0247(7) 0.0205(7) 0.0226(7) 0.0072(6) 0.0072(6) 0.0022(6)
C76 0.0324(9) 0.0241(8) 0.0337(8) 0.0111(6) 0.0152(7) 0.0046(6)
C75 0.0503(12) 0.0388(10) 0.0671(13) 0.0262(9) 0.0409(10) 0.0114(8)
C74 0.0776(15) 0.0395(11) 0.0883(16) 0.0398(11) 0.0601(13) 0.0178(10)
C73 0.0675(14) 0.0417(11) 0.0725(14) 0.0397(10) 0.0439(11) 0.0259(10)
C72 0.0388(10) 0.0337(9) 0.0457(10) 0.0238(8) 0.0217(8) 0.0130(7)
C21 0.0166(7) 0.0240(7) 0.0178(7) 0.0051(6) 0.0043(5) 0.0010(5)
C22 0.0204(7) 0.0240(7) 0.0281(8) 0.0090(6) 0.0045(6) 0.0023(6)
C23 0.0172(7) 0.0344(8) 0.0318(8) 0.0083(7) 0.0042(6) 0.0049(6)
C24 0.0202(8) 0.0347(9) 0.0360(9) 0.0057(7) 0.0028(6) -0.0056(6)
C25 0.0295(9) 0.0260(8) 0.0522(11) 0.0120(8) 0.0003(8) -0.0070(7)
C26 0.0230(8) 0.0230(8) 0.0384(9) 0.0077(7) 0.0013(6) 0.0028(6)
C41 0.0196(7) 0.0194(7) 0.0198(7) 0.0065(5) 0.0078(5) 0.0031(5)
C43 0.0586(12) 0.0223(8) 0.0412(10) 0.0130(7) 0.0052(9) 0.0107(8)
C42 0.0346(9) 0.0241(8) 0.0281(8) 0.0086(6) 0.0015(7) 0.0072(6)
C66 0.0338(9) 0.0247(8) 0.0277(8) 0.0063(6) 0.0007(6) 0.0067(6)
C65 0.0486(11) 0.0215(8) 0.0335(9) 0.0052(7) 0.0106(8) 0.0127(7)
N1 0.0172(6) 0.0182(6) 0.0221(6) 0.0084(5) 0.0050(5) 0.0040(4)
C46 0.0228(7) 0.0237(7) 0.0267(8) 0.0077(6) 0.0037(6) 0.0027(6)
C45 0.0270(8) 0.0276(8) 0.0338(9) 0.0027(7) 0.0032(7) -0.0044(6)
C44 0.0501(11) 0.0180(8) 0.0421(10) 0.0046(7) 0.0122(8) -0.0028(7)
S1 0.01831(18) 0.02658(19) 0.0310(2) 0.01306(15) 0.01115(14) 0.00610(14)

loop_
_atom_type_symbol
_atom_type_description
_atom_type_scat_dispersion_real
_atom_type_scat_dispersion_imag
_atom_type_scat_source
C C 0.0033 0.0016 'International Tables Vol C Tables 4.2.6.8 and 6.1.1.4'
H H 0.0000 0.0000 'International Tables Vol C Tables 4.2.6.8 and 6.1.1.4'
N N 0.0061 0.0033 'International Tables Vol C Tables 4.2.6.8 and 6.1.1.4'
B B 0.0013 0.0007 'International Tables Vol C Tables 4.2.6.8 and 6.1.1.4'
S S 0.1246 0.1234 'International Tables Vol C Tables 4.2.6.8 and 6.1.1.4'

loop_
_geom_angle_atom_site_label_1
_geom_angle_atom_site_label_2
_geom_angle_atom_site_label_3
_geom_angle
N1 B1 C71 126.49(13)
N1 B1 C1 107.50(12)
C71 B1 C1 125.95(12)
C35 C34 C33 119.58(14)
C35 C34 H1 120.2
C33 C34 H1 120.2
C34 C35 C36 120.45(14)
C34 C35 H6 119.8
C36 C35 H6 119.8
C35 C36 C31 120.60(14)
C35 C36 H7 119.7
C31 C36 H7 119.7
C36 C31 C32 118.37(13)
C36 C31 C3 120.86(13)
C32 C31 C3 120.77(13)
C2 C3 C31 134.83(13)
C2 C3 C4 94.24(11)
C31 C3 C4 130.81(12)
C41 C4 C5 113.69(11)
C41 C4 C3 118.51(11)
C5 C4 C3 112.24(11)
C41 C4 C1 117.22(11)
C5 C4 C1 105.98(10)
C3 C4 C1 85.69(9)
N1 C5 C4 109.49(11)
N1 C5 S1 124.84(10)
C4 C5 S1 125.64(10)
C66 C61 C62 120.43(13)
C66 C61 N1 120.50(13)
C62 C61 N1 119.04(12)
C61 C62 C63 119.28(14)
C61 C62 H33 120.4
C63 C62 H33 120.4
C64 C63 C62 121.35(15)
C64 C63 H34 119.3
C62 C63 H34 119.3
C63 C64 C65 118.11(14)
C63 C64 C67 120.79(17)
C65 C64 C67 121.10(16)
C64 C67 H2 109.5
C64 C67 H35 109.5
H2 C67 H35 109.5
C64 C67 H3 109.5
H2 C67 H3 109.5
H35 C67 H3 109.5
C32 C33 C34 120.36(14)
C32 C33 H4 119.8
C34 C33 H4 119.8
C33 C32 C31 120.63(14)
C33 C32 H5 119.7
C31 C32 H5 119.7
C3 C2 C21 133.91(13)
C3 C2 C1 95.64(11)
C21 C2 C1 130.44(12)
C11 C1 C2 118.63(11)
C11 C1 B1 116.12(11)
C2 C1 B1 112.69(11)
C11 C1 C4 117.43(11)
C2 C1 C4 84.38(9)
B1 C1 C4 102.49(10)
C12 C11 C16 117.57(13)
C12 C11 C1 122.27(12)
C16 C11 C1 120.16(12)
C15 C16 C11 121.56(14)
C15 C16 H12 119.2
C11 C16 H12 119.2
C14 C15 C16 119.94(14)
C14 C15 H11 120.0
C16 C15 H11 120.0
C13 C14 C15 119.10(14)
C13 C14 H10 120.4
C15 C14 H10 120.4
C14 C13 C12 120.97(15)
C14 C13 H9 119.5
C12 C13 H9 119.5
C13 C12 C11 120.84(14)
C13 C12 H8 119.6
C11 C12 H8 119.6
C76 C71 C72 116.88(14)
C76 C71 B1 117.31(13)
C72 C71 B1 125.77(13)
C75 C76 C71 121.74(15)
C75 C76 H17 119.1
C71 C76 H17 119.1
C76 C75 C74 119.57(17)
C76 C75 H16 120.2
C74 C75 H16 120.2
C73 C74 C75 120.29(16)
C73 C74 H15 119.9
C75 C74 H15 119.9
C72 C73 C74 120.11(17)
C72 C73 H14 119.9
C74 C73 H14 119.9
C73 C72 C71 121.34(16)
C73 C72 H13 119.3
C71 C72 H13 119.3
C26 C21 C22 118.28(13)
C26 C21 C2 120.99(13)
C22 C21 C2 120.73(12)
C23 C22 C21 120.83(14)
C23 C22 H18 119.6
C21 C22 H18 119.6
C24 C23 C22 120.30(14)
C24 C23 H19 119.8
C22 C23 H19 119.8
C23 C24 C25 119.61(15)
C23 C24 H20 120.2
C25 C24 H20 120.2
C24 C25 C26 120.25(15)
C24 C25 H21 119.9
C26 C25 H21 119.9
C25 C26 C21 120.66(14)
C25 C26 H22 119.7
C21 C26 H22 119.7
C42 C41 C46 118.37(13)
C42 C41 C4 121.78(13)
C46 C41 C4 119.84(12)
C44 C43 C42 120.52(16)
C44 C43 H26 119.7
C42 C43 H26 119.7
C43 C42 C41 120.55(15)
C43 C42 H25 119.7
C41 C42 H25 119.7
C61 C66 C65 119.66(15)
C61 C66 H31 120.2
C65 C66 H31 120.2
C64 C65 C66 121.15(15)
C64 C65 H32 119.4
C66 C65 H32 119.4
C5 N1 B1 114.47(11)
C5 N1 C61 118.75(11)
B1 N1 C61 126.73(11)
C45 C46 C41 120.85(14)
C45 C46 H200 119.6
C41 C46 H200 119.6
C46 C45 C44 120.13(15)
C46 C45 H201 119.9
C44 C45 H201 119.9
C43 C44 C45 119.56(15)
C43 C44 H202 120.2
C45 C44 H202 120.2

loop_
_geom_bond_atom_site_label_1
_geom_bond_atom_site_label_2
_geom_bond_distance
B1 N1 1.4377(19)
B1 C71 1.556(2)
B1 C1 1.590(2)
C34 C35 1.380(2)
C34 C33 1.388(2)
C34 H1 0.9500
C35 C36 1.387(2)
C35 H6 0.9500
C36 C31 1.398(2)
C36 H7 0.9500
C31 C32 1.399(2)
C31 C3 1.4642(19)
C3 C2 1.3470(19)
C3 C4 1.5386(18)
C4 C41 1.5097(19)
C4 C5 1.5232(18)
C4 C1 1.6129(18)
C5 N1 1.3901(17)
C5 S1 1.6327(14)
C61 C66 1.373(2)
C61 C62 1.381(2)
C61 N1 1.4468(17)
C62 C63 1.387(2)
C62 H33 0.9500
C63 C64 1.384(2)
C63 H34 0.9500
C64 C65 1.385(2)
C64 C67 1.513(2)
C67 H2 0.9800
C67 H35 0.9800
C67 H3 0.9800
C33 C32 1.384(2)
C33 H4 0.9500
C32 H5 0.9500
C2 C21 1.4822(19)
C2 C1 1.5405(18)
C1 C11 1.5097(19)
C11 C12 1.388(2)
C11 C16 1.3945(19)
C16 C15 1.386(2)
C16 H12 0.9500
C15 C14 1.383(2)
C15 H11 0.9500
C14 C13 1.377(2)
C14 H10 0.9500
C13 C12 1.386(2)
C13 H9 0.9500
C12 H8 0.9500
C71 C76 1.404(2)
C71 C72 1.407(2)
C76 C75 1.379(2)
C76 H17 0.9500
C75 C74 1.382(3)
C75 H16 0.9500
C74 C73 1.379(3)
C74 H15 0.9500
C73 C72 1.376(2)
C73 H14 0.9500
C72 H13 0.9500
C21 C26 1.392(2)
C21 C22 1.395(2)
C22 C23 1.384(2)
C22 H18 0.9500
C23 C24 1.380(2)
C23 H19 0.9500
C24 C25 1.384(2)
C24 H20 0.9500
C25 C26 1.388(2)
C25 H21 0.9500
C26 H22 0.9500
C41 C42 1.387(2)
C41 C46 1.396(2)
C43 C44 1.378(3)
C43 C42 1.387(2)
C43 H26 0.9500
C42 H25 0.9500
C66 C65 1.387(2)
C66 H31 0.9500
C65 H32 0.9500
C46 C45 1.382(2)
C46 H200 0.9500
C45 C44 1.383(2)
C45 H201 0.9500
C44 H202 0.9500

loop_
_geom_torsion_atom_site_label_1
_geom_torsion_atom_site_label_2
_geom_torsion_atom_site_label_3
_geom_torsion_atom_site_label_4
_geom_torsion
C33 C34 C35 C36 -0.1(2)
C34 C35 C36 C31 0.8(2)
C35 C36 C31 C32 -0.9(2)
C35 C36 C31 C3 178.19(13)
C36 C31 C3 C2 176.80(15)
C32 C31 C3 C2 -4.1(2)
C36 C31 C3 C4 -8.2(2)
C32 C31 C3 C4 170.87(13)
C2 C3 C4 C41 -117.09(12)
C31 C3 C4 C41 66.45(18)
C2 C3 C4 C5 107.18(12)
C31 C3 C4 C5 -69.28(18)
C2 C3 C4 C1 1.66(10)
C31 C3 C4 C1 -174.80(14)
C41 C4 C5 N1 130.10(12)
C3 C4 C5 N1 -91.95(13)
C1 C4 C5 N1 -0.08(14)
C41 C4 C5 S1 -51.88(16)
C3 C4 C5 S1 86.07(14)
C1 C4 C5 S1 177.94(10)
C66 C61 C62 C63 0.0(2)
N1 C61 C62 C63 178.15(13)
C61 C62 C63 C64 0.0(2)
C62 C63 C64 C65 -0.4(2)
C62 C63 C64 C67 -179.96(16)
C35 C34 C33 C32 -0.5(2)
C34 C33 C32 C31 0.3(2)
C36 C31 C32 C33 0.4(2)
C3 C31 C32 C33 -178.72(14)
C31 C3 C2 C21 -4.2(3)
C4 C3 C2 C21 179.55(15)
C31 C3 C2 C1 174.48(15)
C4 C3 C2 C1 -1.74(11)
C3 C2 C1 C11 119.94(13)
C21 C2 C1 C11 -61.28(19)
C3 C2 C1 B1 -99.55(12)
C21 C2 C1 B1 79.23(17)
C3 C2 C1 C4 1.66(10)
C21 C2 C1 C4 -179.56(14)
N1 B1 C1 C11 -127.07(12)
C71 B1 C1 C11 55.75(18)
N1 B1 C1 C2 91.37(13)
C71 B1 C1 C2 -85.82(16)
N1 B1 C1 C4 2.29(14)
C71 B1 C1 C4 -174.90(13)
C41 C4 C1 C11 -0.92(17)
C5 C4 C1 C11 127.20(12)
C3 C4 C1 C11 -120.89(12)
C41 C4 C1 C2 118.51(12)
C5 C4 C1 C2 -113.37(11)
C3 C4 C1 C2 -1.45(9)
C41 C4 C1 B1 -129.45(12)
C5 C4 C1 B1 -1.34(13)
C3 C4 C1 B1 110.58(10)
C2 C1 C11 C12 -14.6(2)
B1 C1 C11 C12 -153.84(14)
C4 C1 C11 C12 84.43(17)
C2 C1 C11 C16 165.81(12)
B1 C1 C11 C16 26.61(18)
C4 C1 C11 C16 -95.11(15)
C12 C11 C16 C15 0.6(2)
C1 C11 C16 C15 -179.81(13)
C11 C16 C15 C14 0.3(2)
C16 C15 C14 C13 -0.8(2)
C15 C14 C13 C12 0.4(3)
C14 C13 C12 C11 0.5(3)
C16 C11 C12 C13 -1.0(2)
C1 C11 C12 C13 179.45(15)
N1 B1 C71 C76 -170.34(14)
C1 B1 C71 C76 6.3(2)
N1 B1 C71 C72 7.0(2)
C1 B1 C71 C72 -176.35(15)
C72 C71 C76 C75 -2.9(2)
B1 C71 C76 C75 174.70(16)
C71 C76 C75 C74 2.3(3)
C76 C75 C74 C73 0.4(3)
C75 C74 C73 C72 -2.3(4)
C74 C73 C72 C71 1.7(3)
C76 C71 C72 C73 0.9(3)
B1 C71 C72 C73 -176.47(17)
C3 C2 C21 C26 108.00(19)
C1 C2 C21 C26 -70.3(2)
C3 C2 C21 C22 -72.9(2)
C1 C2 C21 C22 108.81(17)
C26 C21 C22 C23 2.1(2)
C2 C21 C22 C23 -177.08(13)
C21 C22 C23 C24 0.3(2)
C22 C23 C24 C25 -2.4(2)
C23 C24 C25 C26 2.1(3)
C24 C25 C26 C21 0.3(3)
C22 C21 C26 C25 -2.4(2)
C2 C21 C26 C25 176.76(15)
C5 C4 C41 C42 141.21(14)
C3 C4 C41 C42 6.08(19)
C1 C4 C41 C42 -94.47(16)
C5 C4 C41 C46 -40.27(17)
C3 C4 C41 C46 -175.40(12)
C1 C4 C41 C46 84.05(16)
C44 C43 C42 C41 -0.7(3)
C46 C41 C42 C43 1.6(2)
C4 C41 C42 C43 -179.89(15)
C62 C61 C66 C65 0.4(2)
N1 C61 C66 C65 -177.73(14)
C63 C64 C65 C66 0.8(3)
C67 C64 C65 C66 -179.64(17)
C61 C66 C65 C64 -0.8(3)
C4 C5 N1 B1 1.72(15)
S1 C5 N1 B1 -176.31(10)
C4 C5 N1 C61 179.35(11)
S1 C5 N1 C61 1.31(18)
C71 B1 N1 C5 174.55(13)
C1 B1 N1 C5 -2.61(16)
C71 B1 N1 C61 -2.9(2)
C1 B1 N1 C61 179.98(12)
C66 C61 N1 C5 -91.74(17)
C62 C61 N1 C5 90.11(16)
C66 C61 N1 B1 85.57(18)
C62 C61 N1 B1 -92.59(17)
C42 C41 C46 C45 -1.3(2)
C4 C41 C46 C45 -179.85(13)
C41 C46 C45 C44 0.1(2)
C42 C43 C44 C45 -0.4(3)
C46 C45 C44 C43 0.7(3)
